data_2010125
loop_
_publ_author_name
'Pi\'orko, A.'
'Christie, S.'
'Zaworotko, M.J.'

_publ_section_title
;[(5a,6,7,8,9,9a-\h^6^)-[1,4]Benzodioxino[2,3-<i>b</i>]pyridine](\h^5^-cyclopentadienyl)iron(II)
 hexafluorophosphate
;
_journal_issue 10
_journal_name_full 'Acta Crystallographica Section C'
_journal_page_first 1544
_journal_page_last 1545
_journal_paper_doi 10.1107/S0108270194003288
_journal_volume 50
_journal_year 1994
_chemical_formula_moiety 'C16 H12 F6 Fe1 N1 O2 P1'
_chemical_formula_sum 'C16 H12 F6 Fe N O2 P'
_chemical_formula_weight 451.08
_space_group_IT_number 14
_space_group_name_Hall '-P 2yn'
_space_group_name_H-M_alt 'P 1 21/n 1'
_symmetry_cell_setting monoclinic
_symmetry_space_group_name_Hall '-P 2yn'
_symmetry_space_group_name_H-M 'P 1 21/n 1'
_atom_type_scat_source IntTabIV
_cell_angle_alpha 90.
_cell_angle_beta 97.12(2)
_cell_angle_gamma 90.
_cell_formula_units_Z 4
_cell_length_a 8.053(3)
_cell_length_b 13.955(2)
_cell_length_c 14.843(6)
_cell_measurement_reflns_used 24
_cell_measurement_temperature 290
_cell_measurement_theta_max 38
_cell_measurement_theta_min 28
_cell_volume 1655.2(9)
_diffrn_measurement_device 'Enraf-Nonius CAD-4'
_diffrn_measurement_method \w/2\q
_diffrn_radiation_type MoK\a
_diffrn_radiation_wavelength 0.70930
_diffrn_reflns_av_R_equivalents 0.019
_diffrn_reflns_limit_h_max 8
_diffrn_reflns_limit_h_min -8
_diffrn_reflns_limit_k_max 15
_diffrn_reflns_limit_k_min 0
_diffrn_reflns_limit_l_max 15
_diffrn_reflns_limit_l_min 0
_diffrn_reflns_number 2332
_diffrn_reflns_theta_max 45
_diffrn_standards_decay_% -6
_diffrn_standards_interval_time 60
_diffrn_standards_number 3
_exptl_absorpt_coefficient_mu 1.08
_exptl_absorpt_correction_T_max 0.999
_exptl_absorpt_correction_T_min 0.898
_exptl_absorpt_correction_type empirical
_exptl_crystal_colour orange
_exptl_crystal_density_diffrn 1.81
_exptl_crystal_description parallelepiped
_exptl_crystal_size_max 0.43
_exptl_crystal_size_mid 0.23
_exptl_crystal_size_min 0.18
_refine_diff_density_max 0.420
_refine_diff_density_min -0.290
_refine_ls_goodness_of_fit_obs 2.42
_refine_ls_hydrogen_treatment noref
_refine_ls_number_parameters 244
_refine_ls_number_reflns 1418
_refine_ls_R_factor_obs 0.051
_refine_ls_shift/esd_max 0.000
_refine_ls_structure_factor_coef F
_refine_ls_weighting_details 'w = 1/[\s^2^(F~o~) + 0.00007F~o~^2^]'
_refine_ls_weighting_scheme calc
_refine_ls_wR_factor_obs 0.046
_reflns_number_observed 1418
_reflns_number_total 2156
_reflns_observed_criterion I>2.5\s(I)
_cod_data_source_file st1084.cif
_cod_data_source_block st1084_structure_1_of_1
_cod_depositor_comments
;
 Adding the _atom_site_type_symbol data item.

 Antanas Vaitkus,
 2017-01-26

The following automatic conversions were performed:

'_refine_ls_weighting_scheme' value '1/[\s^2^(F~o~) +
0.00007F~o~^2^]' was changed to 'calc'. New tag
'_refine_ls_weighting_details' was created. The value of the new tag
was set to 'w = 1/[\s^2^(F~o~) + 0.00007F~o~^2^]'.

Automatic conversion script
Id: cif_fix_values 3143 2015-03-26 13:38:13Z robertas 
;
_cod_original_sg_symbol_H-M 'P 21/n'
_cod_original_formula_sum 'C16 H12 F6 Fe1 N1 O2 P1'
_cod_database_code 2010125

loop_
_space_group_symop_id
_space_group_symop_operation_xyz
1 x,y,z
2 -x+1/2,y+1/2,-z+1/2
3 -x,-y,-z
4 x+1/2,-y+1/2,z+1/2

loop_
_atom_site_label
_atom_site_type_symbol
_atom_site_fract_x
_atom_site_fract_y
_atom_site_fract_z
Fe Fe .18775(13) .98365(6) .20382(6)
P P .8328(3) .30352(15) .08460(14)
F1 F .9505(6) .3914(3) .0710(3)
F2 F .9776(6) .2341(3) .0713(4)
F3 F .7730(7) .3010(3) -.0194(3)
F4 F .8847(9) .3070(5) .1872(3)
F5 F .6844(7) .3727(4) .0933(5)
F6 F .7169(7) .2151(3) .0969(3)
O5 O -.1880(6) .9135(3) .1483(3)
O10 O .0415(6) .7805(3) .2422(3)
N1 N -.0885(9) .6589(5) .1613(4)
C2 C -.2126(13) .6262(6) .0996(7)
C3 C -.3281(11) .6844(7) .0516(5)
C4 C -.3218(9) .7831(6) .0672(5)
C4a C -.1973(10) .8166(5) .1303(5)
C5a C -.0627(10) .9428(5) .2130(5)
C6 C -.0414(11) 1.0402(5) .2279(5)
C7 C .0882(13) 1.0723(6) .2941(6)
C8 C .1983(11) 1.0071(7) .3425(5)
C9 C .1801(10) .9081(6) .3253(4)
C9a C .0488(9) .8769(6) .2599(5)
C10a C -.0847(10) .7512(6) .1755(5)
Cp1 C .3438(13) 1.0720(6) .1449(6)
Cp2 C .4308(10) .9925(9) .1813(6)
Cp3 C .3606(14) .9110(6) .1436(7)
Cp4 C .2300(12) .9369(7) .0787(6)
Cp5 C .2172(11) 1.0369(7) .0791(5)
H2 H -.220 .547 .086
H3 H -.426 .654 .001
H4 H -.415 .832 .030
H6 H -.124 1.092 .188
H7 H .103 1.150 .308
H8 H .301 1.032 .393
H9 H .266 .856 .363
HCp1 H .369 1.147 .164
HCp2 H .542 .994 .232
HCp3 H .403 .837 .160
HCp4 H .147 .888 .036
HCp5 H .124 1.080 .036

loop_
_geom_angle_atom_site_label_1
_geom_angle_atom_site_label_2
_geom_angle_atom_site_label_3
_geom_angle
_geom_angle_publ_flag
C5a Fe C6 38.5(3) no
C5a Fe C7 70.7(3) no
C5a Fe C8 84.3(3) no
C5a Fe C9 71.3(3) no
C5a Fe C9a 39.0(3) no
C5a Fe Cp1 146.6(4) no
C5a Fe Cp2 166.7(4) no
C5a Fe Cp3 127.5(4) no
C5a Fe Cp4 103.9(3) no
C5a Fe Cp5 112.1(3) no
C6 Fe C7 40.0(4) no
C6 Fe C8 72.4(3) no
C6 Fe C9 85.5(3) no
C6 Fe C9a 70.9(3) no
F3 F6 F4 89.4(3) no
C4a O5 C5a 116.6(5) yes
C9a O10 C10a 115.8(5) yes
C2 N1 C10a 116.4(7) yes
N1 C2 C3 123.5(7) yes
N1 C2 H2 118.2(9) no
C3 C2 H2 118.2(9) no
C2 C3 C4 119.4(7) yes
C2 C3 H3 120.3(9) no
C4 C3 H3 120.3(9) no
C3 C4 C4a 117.3(7) yes
C3 C4 H4 121.3(7) no
C4a C4 H4 121.4(8) no
O5 C4a C4 119.1(6) yes
C6 Fe Cp1 116.9(4) no
C6 Fe Cp2 154.2(4) no
C6 Fe Cp3 160.5(4) no
C6 Fe Cp4 122.1(4) no
C6 Fe Cp5 102.9(3) no
C7 Fe C8 39.7(4) no
C7 Fe C9 71.8(3) no
C7 Fe C9a 84.2(3) no
C7 Fe Cp1 103.1(3) no
C7 Fe Cp2 122.1(4) no
C7 Fe Cp3 159.4(5) no
C7 Fe Cp4 155.3(4) no
C7 Fe Cp5 118.1(3) no
C8 Fe C9 39.5(3) no
C8 Fe C9a 71.1(3) no
C8 Fe Cp1 112.3(3) no
C8 Fe Cp2 103.4(3) no
C8 Fe Cp3 124.9(4) no
C8 Fe Cp4 164.6(4) no
C8 Fe Cp5 148.1(4) no
C9 Fe C9a 39.4(3) no
C9 Fe Cp1 139.5(4) no
C9 Fe Cp2 107.7(4) no
C9 Fe Cp3 102.9(3) no
O5 C4a C10a 122.0(7) yes
C4 C4a C10a 118.9(7) yes
Fe C5a O5 131.5(5) no
Fe C5a C6 69.3(5) no
Fe C5a C9a 69.7(4) no
O5 C5a C6 118.2(7) yes
O5 C5a C9a 121.5(7) yes
C6 C5a C9a 120.2(7) no
Fe C6 C5a 72.2(4) no
Fe C6 C7 69.2(5) no
Fe C6 H6 130.3(6) no
C5a C6 C7 119.2(7) yes
C5a C6 H6 120.3(8) no
C7 C6 H6 120.4(7) no
Fe C7 C6 70.8(4) no
Fe C7 C8 70.8(5) no
Fe C7 H7 132.1(6) no
C6 C7 C8 121.0(7) yes
C6 C7 H7 119.9(8) no
C8 C7 H7 119.1(9) no
Fe C8 C7 69.4(4) no
Fe C8 C9 71.0(4) yes
Fe C8 H8 131.3(6) no
C7 C8 C9 119.8(7) no
C9 Fe Cp4 130.5(4) no
C9 Fe Cp5 170.1(3) no
C9a Fe Cp1 172.0(3) no
C9a Fe Cp2 133.0(4) no
C9a Fe Cp3 104.5(3) no
C9a Fe Cp4 107.0(3) no
C9a Fe Cp5 138.5(3) no
Cp1 Fe Cp2 39.9(5) no
Cp1 Fe Cp3 67.5(4) no
Cp1 Fe Cp4 67.7(3) no
Cp1 Fe Cp5 40.5(4) no
Cp2 Fe Cp3 39.2(5) no
Cp2 Fe Cp4 66.2(4) no
Cp2 Fe Cp5 66.7(4) no
Cp3 Fe Cp4 39.9(4) no
Cp3 Fe Cp5 67.4(3) no
Cp4 Fe Cp5 40.2(4) no
F1 P F2 89.8(3) no
F1 P F3 90.5(3) no
F1 P F4 90.5(3) no
F1 P F5 90.4(3) no
F1 P F6 179.1(3) no
F2 P F3 90.3(3) no
F2 P F4 91.7(4) no
C7 C8 H8 121.1(8) no
C9 C8 H8 119.1(8) no
Fe C9 C8 69.5(4) no
Fe C9 C9a 70.3(4) yes
Fe C9 H9 133.0(6) no
C8 C9 C9a 118.6(7) no
C8 C9 H9 120.6(7) no
C9a C9 H9 120.9(7) no
Fe C9a O10 129.3(5) no
Fe C9a C5a 71.2(4) no
Fe C9a C9 70.3(4) no
O10 C9a C5a 122.5(6) yes
O10 C9a C9 116.4(6) yes
C5a C9a C9 121.1(7) yes
O10 C10a N1 113.9(7) yes
O10 C10a C4a 121.6(7) yes
N1 C10a C4a 124.5(7) yes
Fe Cp1 Cp2 69.9(5) no
Fe Cp1 Cp5 69.8(5) no
Fe Cp1 HCp1 124.5(6) no
Cp2 Cp1 Cp5 106.2(7) no
Cp2 Cp1 HCp1 126.4(10) no
Cp5 Cp1 HCp1 127.4(10) no
Fe Cp2 Cp1 70.2(5) no
F2 P F5 177.5(4) no
F2 P F6 89.5(3) no
F3 P F4 177.8(4) no
F3 P F5 87.2(4) no
F3 P F6 89.0(3) no
F4 P F5 90.9(4) no
F4 P F6 90.1(3) no
F5 P F6 90.2(3) no
P F2 F6 45.7(2) no
P F3 F5 46.3(2) no
P F3 F6 45.7(2) no
F5 F3 F6 61.4(3) no
P F4 F5 45.0(3) no
P F4 F6 45.7(2) no
F5 F4 F6 60.6(2) no
P F5 F3 46.5(2) no
P F5 F4 44.1(3) no
F3 F5 F4 90.6(3) no
P F6 F2 44.8(2) no
P F6 F3 45.28(19) no
P F6 F4 44.2(2) no
F2 F6 F3 60.2(2) no
F2 F6 F4 60.3(3) no
Fe Cp2 Cp3 69.9(5) no
Fe Cp2 HCp2 127.4(6) no
Cp1 Cp2 Cp3 110.2(8) no
Cp1 Cp2 HCp2 125.9(11) no
Cp3 Cp2 HCp2 123.9(11) no
Fe Cp3 Cp2 70.8(5) no
Fe Cp3 Cp4 70.7(5) no
Fe Cp3 HCp3 125.7(6) no
Cp2 Cp3 Cp4 108.0(8) no
Cp2 Cp3 HCp3 126.0(11) no
Cp4 Cp3 HCp3 126.0(10) no
Fe Cp4 Cp3 69.3(5) no
Fe Cp4 Cp5 69.9(4) no
Fe Cp4 HCp4 124.6(6) no
Cp3 Cp4 Cp5 107.9(7) no
Cp3 Cp4 HCp4 126.2(10) no
Cp5 Cp4 HCp4 125.8(10) no
Fe Cp5 Cp1 69.7(5) no
Fe Cp5 Cp4 69.9(4) no
Fe Cp5 HCp5 125.8(6) no
Cp1 Cp5 Cp4 107.6(7) no
Cp1 Cp5 HCp5 126.3(9) no
Cp4 Cp5 HCp5 126.1(9) no

loop_
_geom_bond_atom_site_label_1
_geom_bond_atom_site_label_2
_geom_bond_distance
_geom_bond_publ_flag
Fe C5a 2.116(8) yes
Fe C6 2.078(8) yes
Fe C7 2.058(8) yes
Fe C8 2.076(7) yes
Fe C9 2.097(7) yes
Fe C9 2.096(7) yes
Fe Cp1 2.034(8) yes
Fe Cp2 2.030(9) yes
Fe Cp3 2.018(9) yes
Fe Cp4 2.036(7) yes
Fe Cp5 2.036(7) yes
P F1 1.578(5) yes
P F2 1.547(5) yes
P F3 1.559(5) yes
P F4 1.529(5) yes
P F5 1.554(6) yes
P F6 1.571(5) yes
F2 F6 2.195(8) yes
F3 F5 2.146(8) yes
F3 F6 2.193(7) yes
C2 C3 1.367(15) yes
C2 H2 1.127(8) no
C3 C4 1.396(13) yes
C3 H3 1.105(8) no
C4 C4a 1.367(11) yes
C4 H4 1.116(7) no
C4a C10a 1.397(11) yes
C5a C6 1.384(11) yes
C5a C9a 1.408(10) yes
C6 C7 1.414(13) yes
C6 H6 1.106(7) no
C7 C8 1.405(13) yes
C7 H7 1.105(8) no
C8 C9 1.410(12) yes
C8 H8 1.098(8) no
C9 C9a 1.412(10) yes
C9 H9 1.105(7) no
Cp1 Cp2 1.386(16) yes
Cp1 Cp5 1.409(14) yes
Cp1 HCp1 1.097(8) no
F4 F5 2.197(10) yes
F4 F6 2.194(7) yes
O5 C4a 1.379(9) yes
O5 C5a 1.366(9) yes
O10 C9a 1.371(9) yes
O10 C10a 1.389(9) yes
N1 C2 1.349(13) yes
N1 C10a 1.305(11) yes
Cp2 Cp3 1.359(16) yes
Cp2 HCp2 1.100(8) no
Cp3 Cp4 1.384(15) yes
Cp3 HCp3 1.103(9) no
Cp4 Cp5 1.399(13) yes
Cp4 HCp4 1.103(8) no
Cp5 HCp5 1.105(7) no
